data_1548397
loop_
_publ_author_name
'Feng, Rui'
'Jia, Yan-Yuan'
'Li, Zhao-Yang'
'Chang, Ze'
'Bu, Xian-He'

_publ_section_title
;
 Enhancing the stability and porosity of penetrated metal-organic
 frameworks through the insertion of coordination sites.
;
_journal_issue 4
_journal_name_full 'Chemical science'
_journal_page_first 950
_journal_page_last 955
_journal_paper_doi 10.1039/c7sc04192f
_journal_volume 9
_journal_year 2018
_chemical_formula_sum 'C36 H20 Co2 N6 O15'
_chemical_formula_weight 894.44
_chemical_properties_physical Heat-sensitive
_space_group_IT_number 227
_space_group_name_Hall '-F 4vw 2vw 3'
_space_group_name_H-M_alt 'F d -3 m :2'
_symmetry_cell_setting cubic
_symmetry_space_group_name_Hall '-F 4vw 2vw 3'
_symmetry_space_group_name_H-M 'F d -3 m :2'
_atom_sites_solution_hydrogens geom
_atom_sites_solution_primary direct
_atom_sites_solution_secondary difmap
_audit_creation_method SHELXL-97
_audit_update_record
;
2017-09-25 deposited with the CCDC.
2017-12-05 downloaded from the CCDC.
;
_cell_angle_alpha 90.00
_cell_angle_beta 90.00
_cell_angle_gamma 90.00
_cell_formula_units_Z 48
_cell_length_a 46.6983(3)
_cell_length_b 46.6983(3)
_cell_length_c 46.6983(3)
_cell_measurement_reflns_used 2483
_cell_measurement_temperature 293(2)
_cell_measurement_theta_max 61.2060
_cell_measurement_theta_min 3.1350
_cell_volume 101836.4(11)
_computing_cell_refinement 'Bruker FRAMBO'
_computing_data_collection 'Bruker FRAMBO'
_computing_data_reduction 'Bruker SAINT'
_computing_molecular_graphics 'Bruker SHELXTL'
_computing_publication_material 'Bruker SHELXTL'
_computing_structure_refinement 'SHELXL-97 (Sheldrick, 1997)'
_computing_structure_solution 'SHELXS-97 (Sheldrick, 1990)'
_diffrn_ambient_temperature 293(2)
_diffrn_measured_fraction_theta_full 0.962
_diffrn_measured_fraction_theta_max 0.962
_diffrn_measurement_device_type 'multiwire proportional'
_diffrn_measurement_method 'phi and omega scans'
_diffrn_radiation_monochromator graphite
_diffrn_radiation_source 'fine-focus sealed tube'
_diffrn_radiation_type CuK\a
_diffrn_radiation_wavelength 1.54178
_diffrn_reflns_av_R_equivalents 0.1501
_diffrn_reflns_av_sigmaI/netI 0.0721
_diffrn_reflns_limit_h_max 43
_diffrn_reflns_limit_h_min -38
_diffrn_reflns_limit_k_max 20
_diffrn_reflns_limit_k_min -49
_diffrn_reflns_limit_l_max 36
_diffrn_reflns_limit_l_min -39
_diffrn_reflns_number 16582
_diffrn_reflns_theta_full 54.94
_diffrn_reflns_theta_max 54.94
_diffrn_reflns_theta_min 3.79
_exptl_absorpt_coefficient_mu 3.377
_exptl_absorpt_correction_T_max 0.4409
_exptl_absorpt_correction_T_min 0.3761
_exptl_absorpt_correction_type multi-scan
_exptl_absorpt_process_details SADABS
_exptl_crystal_colour RED
_exptl_crystal_density_diffrn 0.700
_exptl_crystal_density_method 'not measured'
_exptl_crystal_description BLOCK
_exptl_crystal_F_000 21696
_exptl_crystal_recrystallization_method 'Re-crystallisation from solvent: DMF, CH3CN and H2O'
_exptl_crystal_size_max 0.36
_exptl_crystal_size_mid 0.32
_exptl_crystal_size_min 0.29
_refine_diff_density_max 1.656
_refine_diff_density_min -0.622
_refine_diff_density_rms 0.156
_refine_ls_extinction_coef 0.000072(17)
_refine_ls_extinction_expression Fc^*^=kFc[1+0.001xFc^2^\l^3^/sin(2\q)]^-1/4^
_refine_ls_extinction_method SHELXL
_refine_ls_goodness_of_fit_ref 1.059
_refine_ls_hydrogen_treatment constr
_refine_ls_matrix_type full
_refine_ls_number_parameters 158
_refine_ls_number_reflns 2913
_refine_ls_number_restraints 105
_refine_ls_restrained_S_all 1.081
_refine_ls_R_factor_all 0.2094
_refine_ls_R_factor_gt 0.1495
_refine_ls_shift/su_max 0.002
_refine_ls_shift/su_mean 0.000
_refine_ls_structure_factor_coef Fsqd
_refine_ls_weighting_details 'calc w=1/[\s^2^(Fo^2^)+(0.3300P)^2^+0.0000P] where P=(Fo^2^+2Fc^2^)/3'
_refine_ls_weighting_scheme calc
_refine_ls_wR_factor_gt 0.3603
_refine_ls_wR_factor_ref 0.4440
_reflns_number_gt 1649
_reflns_number_total 2913
_reflns_threshold_expression >2sigma(I)
_cod_data_source_file c7sc04192f2.cif
_cod_data_source_block aaa
_cod_depositor_comments
;
The following automatic conversions were performed:

'_symmetry_cell_setting' value 'Cubic' changed to 'cubic' according
to
/home/data/users/saulius/crontab/automatic-downloads/rss-feeds/RSC/lib/dictionaries/cif_core.dic
dictionary named 'cif_core.dic' version 2.4.2 from 2011-04-26.

'_exptl_absorpt_correction_type' value 'MULTI-SCAN' changed to
'multi-scan' according to
/home/data/users/saulius/crontab/automatic-downloads/rss-feeds/RSC/lib/dictionaries/cif_core.dic
dictionary named 'cif_core.dic' version 2.4.2 from 2011-04-26.

'_refine_ls_hydrogen_treatment' value 'CONSTR' changed to 'constr'
according to
/home/data/users/saulius/crontab/automatic-downloads/rss-feeds/RSC/lib/dictionaries/cif_core.dic
dictionary named 'cif_core.dic' version 2.4.2 from 2011-04-26.

Automatic conversion script
Id: cif_fix_values 4973 2017-02-22 13:04:09Z antanas 

 Adding full bibliography for 1548396--1548397.cif.
;
_cod_original_sg_symbol_H-M Fd-3m
_cod_database_code 1548397

loop_
_symmetry_equiv_pos_as_xyz
'x, y, z'
'-x+3/4, -y+1/4, z+1/2'
'-x+1/4, y+1/2, -z+3/4'
'x+1/2, -y+3/4, -z+1/4'
'z, x, y'
'z+1/2, -x+3/4, -y+1/4'
'-z+3/4, -x+1/4, y+1/2'
'-z+1/4, x+1/2, -y+3/4'
'y, z, x'
'-y+1/4, z+1/2, -x+3/4'
'y+1/2, -z+3/4, -x+1/4'
'-y+3/4, -z+1/4, x+1/2'
'y+3/4, x+1/4, -z+1/2'
'-y, -x, -z'
'y+1/4, -x+1/2, z+3/4'
'-y+1/2, x+3/4, z+1/4'
'x+3/4, z+1/4, -y+1/2'
'-x+1/2, z+3/4, y+1/4'
'-x, -z, -y'
'x+1/4, -z+1/2, y+3/4'
'z+3/4, y+1/4, -x+1/2'
'z+1/4, -y+1/2, x+3/4'
'-z+1/2, y+3/4, x+1/4'
'-z, -y, -x'
'x, y+1/2, z+1/2'
'-x+3/4, -y+3/4, z+1'
'-x+1/4, y+1, -z+5/4'
'x+1/2, -y+5/4, -z+3/4'
'z, x+1/2, y+1/2'
'z+1/2, -x+5/4, -y+3/4'
'-z+3/4, -x+3/4, y+1'
'-z+1/4, x+1, -y+5/4'
'y, z+1/2, x+1/2'
'-y+1/4, z+1, -x+5/4'
'y+1/2, -z+5/4, -x+3/4'
'-y+3/4, -z+3/4, x+1'
'y+3/4, x+3/4, -z+1'
'-y, -x+1/2, -z+1/2'
'y+1/4, -x+1, z+5/4'
'-y+1/2, x+5/4, z+3/4'
'x+3/4, z+3/4, -y+1'
'-x+1/2, z+5/4, y+3/4'
'-x, -z+1/2, -y+1/2'
'x+1/4, -z+1, y+5/4'
'z+3/4, y+3/4, -x+1'
'z+1/4, -y+1, x+5/4'
'-z+1/2, y+5/4, x+3/4'
'-z, -y+1/2, -x+1/2'
'x+1/2, y, z+1/2'
'-x+5/4, -y+1/4, z+1'
'-x+3/4, y+1/2, -z+5/4'
'x+1, -y+3/4, -z+3/4'
'z+1/2, x, y+1/2'
'z+1, -x+3/4, -y+3/4'
'-z+5/4, -x+1/4, y+1'
'-z+3/4, x+1/2, -y+5/4'
'y+1/2, z, x+1/2'
'-y+3/4, z+1/2, -x+5/4'
'y+1, -z+3/4, -x+3/4'
'-y+5/4, -z+1/4, x+1'
'y+5/4, x+1/4, -z+1'
'-y+1/2, -x, -z+1/2'
'y+3/4, -x+1/2, z+5/4'
'-y+1, x+3/4, z+3/4'
'x+5/4, z+1/4, -y+1'
'-x+1, z+3/4, y+3/4'
'-x+1/2, -z, -y+1/2'
'x+3/4, -z+1/2, y+5/4'
'z+5/4, y+1/4, -x+1'
'z+3/4, -y+1/2, x+5/4'
'-z+1, y+3/4, x+3/4'
'-z+1/2, -y, -x+1/2'
'x+1/2, y+1/2, z'
'-x+5/4, -y+3/4, z+1/2'
'-x+3/4, y+1, -z+3/4'
'x+1, -y+5/4, -z+1/4'
'z+1/2, x+1/2, y'
'z+1, -x+5/4, -y+1/4'
'-z+5/4, -x+3/4, y+1/2'
'-z+3/4, x+1, -y+3/4'
'y+1/2, z+1/2, x'
'-y+3/4, z+1, -x+3/4'
'y+1, -z+5/4, -x+1/4'
'-y+5/4, -z+3/4, x+1/2'
'y+5/4, x+3/4, -z+1/2'
'-y+1/2, -x+1/2, -z'
'y+3/4, -x+1, z+3/4'
'-y+1, x+5/4, z+1/4'
'x+5/4, z+3/4, -y+1/2'
'-x+1, z+5/4, y+1/4'
'-x+1/2, -z+1/2, -y'
'x+3/4, -z+1, y+3/4'
'z+5/4, y+3/4, -x+1/2'
'z+3/4, -y+1, x+3/4'
'-z+1, y+5/4, x+1/4'
'-z+1/2, -y+1/2, -x'
'-x, -y, -z'
'x-3/4, y-1/4, -z-1/2'
'x-1/4, -y-1/2, z-3/4'
'-x-1/2, y-3/4, z-1/4'
'-z, -x, -y'
'-z-1/2, x-3/4, y-1/4'
'z-3/4, x-1/4, -y-1/2'
'z-1/4, -x-1/2, y-3/4'
'-y, -z, -x'
'y-1/4, -z-1/2, x-3/4'
'-y-1/2, z-3/4, x-1/4'
'y-3/4, z-1/4, -x-1/2'
'-y-3/4, -x-1/4, z-1/2'
'y, x, z'
'-y-1/4, x-1/2, -z-3/4'
'y-1/2, -x-3/4, -z-1/4'
'-x-3/4, -z-1/4, y-1/2'
'x-1/2, -z-3/4, -y-1/4'
'x, z, y'
'-x-1/4, z-1/2, -y-3/4'
'-z-3/4, -y-1/4, x-1/2'
'-z-1/4, y-1/2, -x-3/4'
'z-1/2, -y-3/4, -x-1/4'
'z, y, x'
'-x, -y+1/2, -z+1/2'
'x-3/4, y+1/4, -z'
'x-1/4, -y, z-1/4'
'-x-1/2, y-1/4, z+1/4'
'-z, -x+1/2, -y+1/2'
'-z-1/2, x-1/4, y+1/4'
'z-3/4, x+1/4, -y'
'z-1/4, -x, y-1/4'
'-y, -z+1/2, -x+1/2'
'y-1/4, -z, x-1/4'
'-y-1/2, z-1/4, x+1/4'
'y-3/4, z+1/4, -x'
'-y-3/4, -x+1/4, z'
'y, x+1/2, z+1/2'
'-y-1/4, x, -z-1/4'
'y-1/2, -x-1/4, -z+1/4'
'-x-3/4, -z+1/4, y'
'x-1/2, -z-1/4, -y+1/4'
'x, z+1/2, y+1/2'
'-x-1/4, z, -y-1/4'
'-z-3/4, -y+1/4, x'
'-z-1/4, y, -x-1/4'
'z-1/2, -y-1/4, -x+1/4'
'z, y+1/2, x+1/2'
'-x+1/2, -y, -z+1/2'
'x-1/4, y-1/4, -z'
'x+1/4, -y-1/2, z-1/4'
'-x, y-3/4, z+1/4'
'-z+1/2, -x, -y+1/2'
'-z, x-3/4, y+1/4'
'z-1/4, x-1/4, -y'
'z+1/4, -x-1/2, y-1/4'
'-y+1/2, -z, -x+1/2'
'y+1/4, -z-1/2, x-1/4'
'-y, z-3/4, x+1/4'
'y-1/4, z-1/4, -x'
'-y-1/4, -x-1/4, z'
'y+1/2, x, z+1/2'
'-y+1/4, x-1/2, -z-1/4'
'y, -x-3/4, -z+1/4'
'-x-1/4, -z-1/4, y'
'x, -z-3/4, -y+1/4'
'x+1/2, z, y+1/2'
'-x+1/4, z-1/2, -y-1/4'
'-z-1/4, -y-1/4, x'
'-z+1/4, y-1/2, -x-1/4'
'z, -y-3/4, -x+1/4'
'z+1/2, y, x+1/2'
'-x+1/2, -y+1/2, -z'
'x-1/4, y+1/4, -z-1/2'
'x+1/4, -y, z-3/4'
'-x, y-1/4, z-1/4'
'-z+1/2, -x+1/2, -y'
'-z, x-1/4, y-1/4'
'z-1/4, x+1/4, -y-1/2'
'z+1/4, -x, y-3/4'
'-y+1/2, -z+1/2, -x'
'y+1/4, -z, x-3/4'
'-y, z-1/4, x-1/4'
'y-1/4, z+1/4, -x-1/2'
'-y-1/4, -x+1/4, z-1/2'
'y+1/2, x+1/2, z'
'-y+1/4, x, -z-3/4'
'y, -x-1/4, -z-1/4'
'-x-1/4, -z+1/4, y-1/2'
'x, -z-1/4, -y-1/4'
'x+1/2, z+1/2, y'
'-x+1/4, z, -y-3/4'
'-z-1/4, -y+1/4, x-1/2'
'-z+1/4, y, -x-3/4'
'z, -y-1/4, -x-1/4'
'z+1/2, y+1/2, x'

loop_
_atom_site_label
_atom_site_type_symbol
_atom_site_fract_x
_atom_site_fract_y
_atom_site_fract_z
_atom_site_U_iso_or_equiv
_atom_site_adp_type
_atom_site_occupancy
_atom_site_symmetry_multiplicity
_atom_site_calc_flag
_atom_site_refinement_flags
_atom_site_disorder_assembly
_atom_site_disorder_group
Co2 Co 0.09666(17) 0.15054(17) 0.93636(8) 0.0352(10) Uani 0.25 1 d P A -1
O6 O 0.0730(7) 0.1833(7) 0.9152(4) 0.058(8) Uani 0.25 1 d PU A -1
H1W H 0.0754 0.1749 0.8992 0.086 Uiso 0.50 2 d SPR A -1
H2W H 0.0659 0.2000 0.9136 0.086 Uiso 0.25 1 d PR A -1
Co1 Co 0.1250 0.1250 1.00490(5) 0.0352(10) Uani 1 4 d S . .
O1 O 0.12508(15) 0.16855(13) 1.00669(12) 0.061(2) Uani 1 1 d . . .
O2 O 0.1173(3) 0.1832(2) 0.9609(2) 0.122(3) Uani 1 1 d U . .
O3 O 0.1505(3) 0.3241(3) 0.9864(3) 0.162(5) Uani 1 1 d DU A .
O4 O 0.1250 0.1250 1.0507(2) 0.087(5) Uani 1 4 d S . .
H3W H 0.1079 0.1266 1.0568 0.130 Uiso 0.50 1 d PR . .
O5 O 0.1250 0.1250 0.95858(19) 0.034(2) Uani 1 4 d S . .
H5A H 0.1418 0.1293 0.9532 0.051 Uiso 0.25 1 d PR A .
H5B H 0.1220 0.1079 0.9532 0.051 Uiso 0.25 1 d PR . .
N1 N 0.1543(3) 0.3709(3) 0.9106(3) 0.107(3) Uani 1 1 d U A .
N2 N 0.1268(4) 0.2886(2) 0.9614(2) 0.106(4) Uani 1 2 d SDU . .
C1 C 0.1225(3) 0.1869(2) 0.9874(2) 0.080(4) Uani 1 1 d . A .
C2 C 0.1242(3) 0.22567(18) 1.02433(18) 0.056(4) Uani 1 2 d S . .
H2 H 0.1238 0.2116 1.0384 0.067 Uiso 1 2 calc SR . .
C3 C 0.1245(2) 0.21790(19) 0.99607(18) 0.066(3) Uani 1 1 d . . .
C4 C 0.1239(3) 0.2393(2) 0.9750(2) 0.083(4) Uani 1 1 d . A .
H4A H 0.1219 0.2344 0.9558 0.099 Uiso 1 1 calc R . .
C5 C 0.1263(4) 0.26725(17) 0.98275(17) 0.076(5) Uani 1 2 d SD . .
C6 C 0.1375(4) 0.3154(3) 0.9647(4) 0.123(4) Uani 1 1 d DU . .
C7 C 0.1331(4) 0.3342(3) 0.9384(3) 0.119(3) Uani 1 1 d U . .
C8 C 0.1102(4) 0.3314(3) 0.9186(3) 0.101(6) Uani 1 2 d S . .
H8 H 0.0921 0.3238 0.9262 0.121 Uiso 1 2 calc SR A .
C9 C 0.1080(3) 0.3522(2) 0.8978(2) 0.077(5) Uani 1 2 d S . .
H9 H 0.0887 0.3580 0.8920 0.092 Uiso 1 2 calc SR . .
C10 C 0.1299(3) 0.3725(3) 0.8947(3) 0.107(4) Uani 1 1 d U . .
C11 C 0.1554(4) 0.3522(3) 0.9324(4) 0.114(3) Uani 1 1 d U . .
H11 H 0.1717 0.3514 0.9437 0.137 Uiso 1 1 calc R A .

loop_
_atom_site_aniso_label
_atom_site_aniso_U_11
_atom_site_aniso_U_22
_atom_site_aniso_U_33
_atom_site_aniso_U_23
_atom_site_aniso_U_13
_atom_site_aniso_U_12
Co2 0.039(6) 0.047(6) 0.0199(12) 0.004(4) -0.004(4) -0.0137(9)
O6 0.061(12) 0.052(12) 0.060(9) 0.009(8) -0.002(8) 0.000(9)
Co1 0.039(6) 0.047(6) 0.0199(12) 0.004(4) -0.004(4) -0.0137(9)
O1 0.107(6) 0.043(4) 0.035(3) -0.010(3) 0.009(3) -0.016(3)
O2 0.203(8) 0.085(5) 0.078(6) -0.001(4) 0.004(5) -0.035(5)
O3 0.172(8) 0.171(8) 0.143(7) 0.015(6) -0.018(6) -0.034(6)
O4 0.121(8) 0.121(8) 0.019(6) 0.000 0.000 -0.011(10)
O5 0.038(4) 0.038(4) 0.027(5) 0.000 0.000 -0.001(4)
N1 0.100(5) 0.112(6) 0.109(6) 0.021(4) 0.001(4) 0.001(5)
N2 0.128(7) 0.095(4) 0.095(4) 0.016(5) 0.005(4) -0.005(4)
C1 0.148(12) 0.069(7) 0.023(5) -0.010(5) 0.013(6) -0.032(7)
C2 0.098(11) 0.035(5) 0.035(5) 0.009(5) 0.009(4) -0.009(4)
C3 0.129(10) 0.037(5) 0.031(5) 0.002(4) 0.016(5) -0.020(5)
C4 0.140(11) 0.066(7) 0.042(6) 0.003(5) 0.004(6) -0.023(7)
C5 0.146(16) 0.041(5) 0.041(5) 0.011(6) 0.018(6) -0.018(6)
C6 0.139(6) 0.115(6) 0.116(6) 0.013(5) 0.009(5) -0.014(5)
C7 0.128(6) 0.114(6) 0.116(6) 0.014(5) 0.014(5) -0.009(5)
C8 0.072(11) 0.115(10) 0.115(10) 0.050(13) 0.024(7) -0.024(7)
C9 0.051(9) 0.090(7) 0.090(7) 0.028(9) 0.014(5) -0.014(5)
C10 0.098(6) 0.113(7) 0.110(7) 0.019(6) -0.004(5) -0.007(5)
C11 0.116(6) 0.113(6) 0.113(6) 0.022(5) 0.002(5) -0.004(5)

loop_
_atom_type_symbol
_atom_type_description
_atom_type_scat_dispersion_real
_atom_type_scat_dispersion_imag
_atom_type_scat_source
C C 0.0181 0.0091 'International Tables Vol C Tables 4.2.6.8 and 6.1.1.4'
H H 0.0000 0.0000 'International Tables Vol C Tables 4.2.6.8 and 6.1.1.4'
N N 0.0311 0.0180 'International Tables Vol C Tables 4.2.6.8 and 6.1.1.4'
O O 0.0492 0.0322 'International Tables Vol C Tables 4.2.6.8 and 6.1.1.4'
Co Co -2.3653 3.6143 'International Tables Vol C Tables 4.2.6.8 and 6.1.1.4'

loop_
_geom_angle_atom_site_label_1
_geom_angle_atom_site_label_2
_geom_angle_atom_site_label_3
_geom_angle
_geom_angle_site_symmetry_1
_geom_angle_site_symmetry_3
O2 Co2 O5 85.3(4) 133_655 .
O2 Co2 N1 91.3(6) 133_655 71_545
O5 Co2 N1 94.7(5) . 71_545
O2 Co2 O6 101.8(10) 133_655 .
O5 Co2 O6 169.1(13) . .
N1 Co2 O6 93.4(9) 71_545 .
O2 Co2 O2 107.7(6) 133_655 .
O5 Co2 O2 81.6(4) . .
N1 Co2 O2 160.1(6) 71_545 .
O6 Co2 O2 88.3(11) . .
O2 Co2 N1 166.7(6) 133_655 107_656
O5 Co2 N1 91.4(5) . 107_656
N1 Co2 N1 76.1(7) 71_545 107_656
O6 Co2 N1 83.5(9) . 107_656
O2 Co2 N1 84.4(6) . 107_656
Co2 O6 H1W 90.8 . .
Co2 O6 H2W 154.3 . .
H1W O6 H2W 113.2 . .
O1 Co1 O1 90.1(4) 110 50_454
O1 Co1 O1 89.7(4) 110 .
O1 Co1 O1 175.3(3) 50_454 .
O1 Co1 O1 175.3(3) 110 133_655
O1 Co1 O1 89.7(4) 50_454 133_655
O1 Co1 O1 90.1(4) . 133_655
O1 Co1 O4 87.64(16) 110 .
O1 Co1 O4 87.64(16) 50_454 .
O1 Co1 O4 87.64(16) . .
O1 Co1 O4 87.64(16) 133_655 .
O1 Co1 O5 92.36(16) 110 .
O1 Co1 O5 92.36(16) 50_454 .
O1 Co1 O5 92.36(16) . .
O1 Co1 O5 92.36(16) 133_655 .
O4 Co1 O5 180.000(3) . .
C1 O1 Co1 131.0(6) . .
C1 O2 Co2 137.5(8) . 133_655
C1 O2 Co2 134.9(8) . .
Co2 O2 Co2 3.0(4) 133_655 .
Co1 O4 H3W 109.5 . .
Co2 O5 Co2 5.2(6) 50_454 110
Co2 O5 Co2 119.6(5) 50_454 .
Co2 O5 Co2 119.3(5) 110 .
Co2 O5 Co2 119.3(5) 50_454 133_655
Co2 O5 Co2 119.6(5) 110 133_655
Co2 O5 Co2 5.2(6) . 133_655
Co2 O5 Co1 120.2(2) 50_454 .
Co2 O5 Co1 120.2(2) 110 .
Co2 O5 Co1 120.2(2) . .
Co2 O5 Co1 120.2(2) 133_655 .
Co2 O5 H5A 52.8 50_454 .
Co2 O5 H5A 57.9 110 .
Co2 O5 H5A 107.9 . .
Co2 O5 H5A 103.5 133_655 .
Co1 O5 H5A 107.2 . .
Co2 O5 H5B 54.1 50_454 .
Co2 O5 H5B 49.0 110 .
Co2 O5 H5B 106.7 . .
Co2 O5 H5B 111.0 133_655 .
Co1 O5 H5B 107.2 . .
H5A O5 H5B 106.9 . .
C11 N1 C10 118.7(13) . .
C11 N1 Co2 122.2(11) . 69_355
C10 N1 Co2 118.7(9) . 69_355
C11 N1 Co2 126.1(11) . 152_466
C10 N1 Co2 114.7(9) . 152_466
Co2 N1 Co2 3.9(5) 69_355 152_466
C6 N2 C6 94.2(17) . 162_576
C6 N2 C5 125.3(11) . .
C6 N2 C5 125.3(11) 162_576 .
O1 C1 O2 128.6(10) . .
O1 C1 C3 117.5(8) . .
O2 C1 C3 113.9(10) . .
C3 C2 C3 120.7(11) . 162_576
C3 C2 H2 119.6 . .
C3 C2 H2 119.6 162_576 .
C2 C3 C4 119.1(9) . .
C2 C3 C1 120.9(8) . .
C4 C3 C1 119.7(8) . .
C5 C4 C3 119.8(10) . .
C5 C4 H4A 120.1 . .
C3 C4 H4A 120.1 . .
C4 C5 C4 120.3(12) 162_576 .
C4 C5 N2 119.5(7) 162_576 .
C4 C5 N2 119.5(6) . .
O3 C6 N2 125.0(16) . .
O3 C6 C7 122.0(14) . .
N2 C6 C7 112.9(15) . .
O3 C6 C6 143.6(11) . 162_576
N2 C6 C6 42.9(9) . 162_576
C7 C6 C6 80.6(8) . 162_576
C11 C7 C8 119.8(16) . .
C11 C7 C7 106.8(10) . 162_576
C8 C7 C7 58.3(8) . 162_576
C11 C7 C6 114.7(16) . .
C8 C7 C6 124.9(15) . .
C7 C7 C6 99.4(8) 162_576 .
C9 C8 C7 116.6(13) . 162_576
C9 C8 C7 116.6(13) . .
C7 C8 C7 63.3(15) 162_576 .
C9 C8 H8 116.6 . .
C7 C8 H8 116.6 162_576 .
C7 C8 H8 116.6 . .
C8 C9 C10 119.8(14) . .
C8 C9 C10 119.8(14) . 162_576
C10 C9 C10 48.0(12) . 162_576
C8 C9 H9 117.1 . .
C10 C9 H9 117.1 . .
C10 C9 H9 117.1 162_576 .
C10 C10 N1 110.1(8) 162_576 .
C10 C10 C9 66.0(6) 162_576 .
N1 C10 C9 121.1(13) . .
C10 C10 C10 90.000(10) 162_576 139_545
N1 C10 C10 115.1(7) . 139_545
C9 C10 C10 123.4(9) . 139_545
C10 C10 C10 52.1(8) 162_576 52_456
N1 C10 C10 123.1(8) . 52_456
C9 C10 C10 100.6(10) . 52_456
C10 C10 C10 37.9(8) 139_545 52_456
N1 C11 C7 121.9(16) . .
N1 C11 H11 119.1 . .
C7 C11 H11 119.1 . .

loop_
_geom_bond_atom_site_label_1
_geom_bond_atom_site_label_2
_geom_bond_distance
_geom_bond_site_symmetry_2
Co2 O2 1.987(13) 133_655
Co2 O5 2.062(6) .
Co2 N1 2.067(14) 71_545
Co2 O6 2.13(2) .
Co2 O2 2.137(13) .
Co2 N1 2.181(14) 107_656
O6 H1W 0.8497 .
O6 H2W 0.8501 .
Co1 O1 2.035(6) 110
Co1 O1 2.035(6) 50_454
Co1 O1 2.035(6) .
Co1 O1 2.035(6) 133_655
Co1 O4 2.140(12) .
Co1 O5 2.163(9) .
O1 C1 1.250(12) .
O2 C1 1.274(13) .
O2 Co2 1.987(13) 133_655
O3 C6 1.248(14) .
O4 H3W 0.8499 .
O5 Co2 2.062(6) 50_454
O5 Co2 2.062(6) 110
O5 Co2 2.062(6) 133_655
O5 H5A 0.8501 .
O5 H5B 0.8500 .
N1 C11 1.344(17) .
N1 C10 1.362(17) .
N1 Co2 2.067(14) 69_355
N1 Co2 2.181(14) 152_466
N2 C6 1.357(14) .
N2 C6 1.357(14) 162_576
N2 C5 1.408(14) .
C1 C3 1.504(14) .
C2 C3 1.369(11) .
C2 C3 1.369(11) 162_576
C2 H2 0.9300 .
C3 C4 1.402(14) .
C4 C5 1.359(13) .
C4 H4A 0.9300 .
C5 C4 1.359(13) 162_576
C6 C7 1.52(2) .
C6 C6 1.99(3) 162_576
C7 C11 1.37(2) .
C7 C8 1.42(2) .
C7 C7 1.49(3) 162_576
C8 C9 1.38(2) .
C8 C7 1.42(2) 162_576
C8 H8 0.9800 .
C9 C10 1.401(17) .
C9 C10 1.401(17) 162_576
C9 H9 0.9800 .
C10 C10 1.14(3) 162_576
C10 C10 1.46(3) 139_545
C10 C10 1.86(3) 52_456
C11 H11 0.9300 .

loop_
_geom_torsion_atom_site_label_1
_geom_torsion_atom_site_label_2
_geom_torsion_atom_site_label_3
_geom_torsion_atom_site_label_4
_geom_torsion
_geom_torsion_site_symmetry_1
_geom_torsion_site_symmetry_4
O1 Co1 O1 C1 99.8(10) 110 .
O1 Co1 O1 C1 -172.6(10) 50_454 .
O1 Co1 O1 C1 -84.9(10) 133_655 .
O4 Co1 O1 C1 -172.6(10) . .
O5 Co1 O1 C1 7.4(10) . .
O2 Co2 O2 C1 30.1(18) 133_655 .
O5 Co2 O2 C1 -52.2(14) . .
N1 Co2 O2 C1 -132.7(17) 71_545 .
O6 Co2 O2 C1 132.0(16) . .
N1 Co2 O2 C1 -144.4(15) 107_656 .
O2 Co2 O2 Co2 180.0(5) 133_655 133_655
O5 Co2 O2 Co2 97.7(6) . 133_655
N1 Co2 O2 Co2 17.2(18) 71_545 133_655
O6 Co2 O2 Co2 -78.1(9) . 133_655
N1 Co2 O2 Co2 5.5(6) 107_656 133_655
O2 Co2 O5 Co2 128.5(5) 133_655 50_454
N1 Co2 O5 Co2 37.5(4) 71_545 50_454
O6 Co2 O5 Co2 -100(4) . 50_454
O2 Co2 O5 Co2 -122.8(4) . 50_454
N1 Co2 O5 Co2 -38.7(3) 107_656 50_454
O2 Co2 O5 Co2 122.6(5) 133_655 110
N1 Co2 O5 Co2 31.6(8) 71_545 110
O6 Co2 O5 Co2 -106(3) . 110
O2 Co2 O5 Co2 -128.7(5) . 110
N1 Co2 O5 Co2 -44.6(8) 107_656 110
O2 Co2 O5 Co2 -143.0(4) 133_655 133_655
N1 Co2 O5 Co2 126.0(4) 71_545 133_655
O6 Co2 O5 Co2 -12(4) . 133_655
O2 Co2 O5 Co2 -34.3(3) . 133_655
N1 Co2 O5 Co2 49.8(4) 107_656 133_655
O2 Co2 O5 Co1 -51.5(5) 133_655 .
N1 Co2 O5 Co1 -142.5(4) 71_545 .
O6 Co2 O5 Co1 80(4) . .
O2 Co2 O5 Co1 57.2(4) . .
N1 Co2 O5 Co1 141.3(3) 107_656 .
O1 Co1 O5 Co2 42.1(4) 110 50_454
O1 Co1 O5 Co2 -48.1(4) 50_454 50_454
O1 Co1 O5 Co2 131.9(4) . 50_454
O1 Co1 O5 Co2 -137.9(4) 133_655 50_454
O4 Co1 O5 Co2 -139(100) . 50_454
O1 Co1 O5 Co2 48.1(4) 110 110
O1 Co1 O5 Co2 -42.1(4) 50_454 110
O1 Co1 O5 Co2 137.9(4) . 110
O1 Co1 O5 Co2 -131.9(4) 133_655 110
O4 Co1 O5 Co2 -133(100) . 110
O1 Co1 O5 Co2 -137.9(4) 110 .
O1 Co1 O5 Co2 131.9(4) 50_454 .
O1 Co1 O5 Co2 -48.1(4) . .
O1 Co1 O5 Co2 42.1(4) 133_655 .
O4 Co1 O5 Co2 41(100) . .
O1 Co1 O5 Co2 -131.9(4) 110 133_655
O1 Co1 O5 Co2 137.9(4) 50_454 133_655
O1 Co1 O5 Co2 -42.1(4) . 133_655
O1 Co1 O5 Co2 48.1(4) 133_655 133_655
O4 Co1 O5 Co2 47(100) . 133_655
Co1 O1 C1 O2 5(2) . .
Co1 O1 C1 C3 -178.1(7) . .
Co2 O2 C1 O1 23(2) 133_655 .
Co2 O2 C1 O1 25(2) . .
Co2 O2 C1 C3 -154.3(11) 133_655 .
Co2 O2 C1 C3 -152.0(10) . .
C3 C2 C3 C4 -2(2) 162_576 .
C3 C2 C3 C1 -176.5(9) 162_576 .
O1 C1 C3 C2 -10.8(18) . .
O2 C1 C3 C2 166.7(13) . .
O1 C1 C3 C4 175.1(12) . .
O2 C1 C3 C4 -7.4(17) . .
C2 C3 C4 C5 7(2) . .
C1 C3 C4 C5 -178.6(13) . .
C3 C4 C5 C4 -12(3) . 162_576
C3 C4 C5 N2 177.7(14) . .
C6 N2 C5 C4 31(3) . 162_576
C6 N2 C5 C4 158.6(16) 162_576 162_576
C6 N2 C5 C4 -158.6(16) . .
C6 N2 C5 C4 -31(3) 162_576 .
C6 N2 C6 O3 -133.6(15) 162_576 .
C5 N2 C6 O3 6(3) . .
C6 N2 C6 C7 44(2) 162_576 .
C5 N2 C6 C7 -176.0(16) . .
C5 N2 C6 C6 140(3) . 162_576
O3 C6 C7 C11 36(2) . .
N2 C6 C7 C11 -142.4(16) . .
C6 C6 C7 C11 -113.5(14) 162_576 .
O3 C6 C7 C8 -153.1(17) . .
N2 C6 C7 C8 29(2) . .
C6 C6 C7 C8 57.8(13) 162_576 .
O3 C6 C7 C7 149.2(16) . 162_576
N2 C6 C7 C7 -28.9(15) . 162_576
C6 C6 C7 C7 0.000(6) 162_576 162_576
C11 C7 C8 C9 -16(2) . .
C7 C7 C8 C9 -108.0(12) 162_576 .
C6 C7 C8 C9 173.4(13) . .
C11 C7 C8 C7 92.2(15) . 162_576
C6 C7 C8 C7 -78.6(16) . 162_576
C7 C8 C9 C10 -63.9(12) 162_576 .
C7 C8 C9 C10 8.0(15) . .
C7 C8 C9 C10 -8.0(15) 162_576 162_576
C7 C8 C9 C10 63.9(12) . 162_576
C11 N1 C10 C10 -83.8(13) . 162_576
Co2 N1 C10 C10 103.6(8) 69_355 162_576
Co2 N1 C10 C10 103.2(7) 152_466 162_576
C11 N1 C10 C9 -10(2) . .
Co2 N1 C10 C9 177.0(9) 69_355 .
Co2 N1 C10 C9 176.7(9) 152_466 .
C11 N1 C10 C10 176.3(11) . 139_545
Co2 N1 C10 C10 3.7(12) 69_355 139_545
Co2 N1 C10 C10 3.4(11) 152_466 139_545
C11 N1 C10 C10 -141.0(14) . 52_456
Co2 N1 C10 C10 46.4(18) 69_355 52_456
Co2 N1 C10 C10 46.1(18) 152_466 52_456
C8 C9 C10 C10 104.8(10) . 162_576
C8 C9 C10 N1 4.9(17) . .
C10 C9 C10 N1 -99.8(13) 162_576 .
C8 C9 C10 C10 177.7(5) . 139_545
C10 C9 C10 C10 72.9(7) 162_576 139_545
C8 C9 C10 C10 144.6(7) . 52_456
C10 C9 C10 C10 39.8(10) 162_576 52_456
C10 N1 C11 C7 2(2) . .
Co2 N1 C11 C7 174.7(12) 69_355 .
Co2 N1 C11 C7 174.4(12) 152_466 .
C8 C7 C11 N1 11(2) . .
C7 C7 C11 N1 73.6(16) 162_576 .
C6 C7 C11 N1 -177.3(14) . .
